data_4330339
loop_
_publ_author_name
'Yanmei Chen'
'Lei Li'
'Zhou Chen'
'Yonglu Liu'
'Hailiang Hu'
'Wenqian Chen'
'Wei Liu'
'Yahong Li'
'Tao Lei'
'Yanyuan Cao'
'Zhenghui Kang'
'Miaoshui Lin'
'Wu Li'

_publ_section_title
;
 Metal-Mediated Controllable Creation of Secondary, Tertiary, and
 Quaternary Carbon Centers: A Powerful Strategy for the Synthesis of Iron,
 Cobalt, and Copper Complexes with in Situ Generated Substituted
 1-Pyridineimidazo[1,5-a]pyridine Ligands
;
_journal_name_full 'Inorganic Chemistry'
_journal_page_first 9705
_journal_page_last 9713
_journal_paper_doi 10.1021/ic300949y
_journal_volume 51
_journal_year 2012
_chemical_formula_moiety 'C30 H21 Cl2 Fe N7'
_chemical_formula_sum 'C30 H21 Cl2 Fe N7'
_chemical_formula_weight 606.29
_chemical_name_systematic
; 
 ? 
;
_space_group_IT_number 2
_symmetry_cell_setting triclinic
_symmetry_space_group_name_Hall '-P 1'
_symmetry_space_group_name_H-M 'P -1'
_atom_sites_solution_hydrogens geom
_atom_sites_solution_primary direct
_atom_sites_solution_secondary difmap
_audit_creation_method SHELXL-97
_cell_angle_alpha 113.741(6)
_cell_angle_beta 108.325(9)
_cell_angle_gamma 93.214(9)
_cell_formula_units_Z 2
_cell_length_a 10.722(2)
_cell_length_b 11.3079(12)
_cell_length_c 12.7308(13)
_cell_measurement_reflns_used 1346
_cell_measurement_temperature 296(2)
_cell_measurement_theta_max 16.02
_cell_measurement_theta_min 2.55
_cell_volume 1311.3(3)
_computing_cell_refinement 'Bruker SAINT'
_computing_data_collection 'Bruker APEX2'
_computing_data_reduction 'Bruker SAINT'
_computing_molecular_graphics 'Bruker SHELXTL'
_computing_publication_material 'Bruker SHELXTL'
_computing_structure_refinement 'SHELXL-97 (Sheldrick, 2008)'
_computing_structure_solution 'SHELXS-97 (Sheldrick, 2008)'
_diffrn_ambient_temperature 296(2)
_diffrn_measured_fraction_theta_full 0.987
_diffrn_measured_fraction_theta_max 0.987
_diffrn_measurement_device_type 'Bruker APEX-II CCD'
_diffrn_measurement_method '\f and \w scans'
_diffrn_radiation_monochromator graphite
_diffrn_radiation_source 'fine-focus sealed tube'
_diffrn_radiation_type MoK\a
_diffrn_radiation_wavelength 0.71073
_diffrn_reflns_av_R_equivalents 0.0726
_diffrn_reflns_av_sigmaI/netI 0.0978
_diffrn_reflns_limit_h_max 12
_diffrn_reflns_limit_h_min -12
_diffrn_reflns_limit_k_max 13
_diffrn_reflns_limit_k_min -13
_diffrn_reflns_limit_l_max 15
_diffrn_reflns_limit_l_min -15
_diffrn_reflns_number 15112
_diffrn_reflns_theta_full 25.01
_diffrn_reflns_theta_max 25.01
_diffrn_reflns_theta_min 1.88
_exptl_absorpt_coefficient_mu 0.815
_exptl_absorpt_correction_T_max 0.8540
_exptl_absorpt_correction_T_min 0.8223
_exptl_absorpt_correction_type multi-scan
_exptl_absorpt_process_details sadabs
_exptl_crystal_colour yellow
_exptl_crystal_density_diffrn 1.536
_exptl_crystal_description needle-like
_exptl_crystal_F_000 620
_exptl_crystal_size_max 0.25
_exptl_crystal_size_mid 0.23
_exptl_crystal_size_min 0.20
_refine_diff_density_max 1.503
_refine_diff_density_min -0.502
_refine_diff_density_rms 0.135
_refine_ls_extinction_method none
_refine_ls_goodness_of_fit_ref 1.221
_refine_ls_hydrogen_treatment constr
_refine_ls_matrix_type full
_refine_ls_number_parameters 361
_refine_ls_number_reflns 4554
_refine_ls_number_restraints 0
_refine_ls_restrained_S_all 1.221
_refine_ls_R_factor_all 0.1628
_refine_ls_R_factor_gt 0.1196
_refine_ls_shift/su_max 0.000
_refine_ls_shift/su_mean 0.000
_refine_ls_structure_factor_coef Fsqd
_refine_ls_weighting_details 'calc w=1/[\s^2^(Fo^2^)+(0.0741P)^2^+19.9110P] where P=(Fo^2^+2Fc^2^)/3'
_refine_ls_weighting_scheme calc
_refine_ls_wR_factor_gt 0.3368
_refine_ls_wR_factor_ref 0.3546
_reflns_number_gt 2877
_reflns_number_total 4554
_reflns_threshold_expression >2sigma(I)
_cod_data_source_file ic300949y_L4-Fe.cif
_cod_data_source_block t
_cod_database_code 4330339

loop_
_symmetry_equiv_pos_as_xyz
'x, y, z'
'-x, -y, -z'

loop_
_atom_site_label
_atom_site_type_symbol
_atom_site_fract_x
_atom_site_fract_y
_atom_site_fract_z
_atom_site_U_iso_or_equiv
_atom_site_adp_type
_atom_site_occupancy
_atom_site_symmetry_multiplicity
_atom_site_calc_flag
_atom_site_refinement_flags
Fe1 Fe 0.2236(2) 0.77734(18) 1.08813(17) 0.0409(6) Uani 1 1 d .
N1 N 0.4214(11) 0.7844(10) 1.2226(10) 0.043(3) Uani 1 1 d .
Cl2 Cl 0.2800(4) 0.9262(3) 1.0215(4) 0.0559(10) Uani 1 1 d .
N3 N 0.3671(10) 0.4298(10) 1.0325(9) 0.037(2) Uani 1 1 d .
Cl1 Cl 0.1536(4) 0.8763(4) 1.2554(3) 0.0648(11) Uani 1 1 d .
N7 N 0.0219(11) 0.6873(10) 0.9432(10) 0.042(3) Uani 1 1 d .
N5 N 0.1795(11) 0.5565(10) 0.7425(9) 0.041(3) Uani 1 1 d .
C14 C 0.0885(12) 0.4562(12) 0.7258(10) 0.036(3) Uani 1 1 d .
N2 N 0.2525(10) 0.5843(9) 1.0263(9) 0.035(2) Uani 1 1 d .
C6 C 0.3657(12) 0.5603(12) 1.0912(10) 0.035(3) Uani 1 1 d .
N6 N 0.1119(11) 0.4083(10) 0.5456(9) 0.042(3) Uani 1 1 d .
C12 C 0.1788(13) 0.4704(11) 0.9305(11) 0.037(3) Uani 1 1 d .
C29 C -0.2424(14) 0.6192(14) 0.7872(11) 0.046(3) Uani 1 1 d .
H29 H -0.3315 0.5950 0.7333 0.055 Uiso 1 1 calc R
C11 C 0.2439(13) 0.3702(12) 0.9321(11) 0.038(3) Uani 1 1 d .
C1 C 0.4629(13) 0.6714(12) 1.2032(11) 0.040(3) Uani 1 1 d .
C27 C -0.0324(13) 0.5619(12) 0.8589(11) 0.038(3) Uani 1 1 d .
C20 C 0.1957(14) 0.5299(12) 0.6377(12) 0.043(3) Uani 1 1 d .
C7 C 0.4618(13) 0.3562(13) 1.0575(12) 0.044(3) Uani 1 1 d .
H7 H 0.5438 0.3970 1.1229 0.053 Uiso 1 1 calc R
C13 C 0.0505(13) 0.4573(12) 0.8308(11) 0.038(3) Uani 1 1 d .
H13 H -0.0069 0.3713 0.8018 0.046 Uiso 1 1 calc R
C24 C -0.0414(16) 0.2336(14) 0.5354(13) 0.056(4) Uani 1 1 d .
H24 H -0.0868 0.1991 0.5716 0.067 Uiso 1 1 calc R
C25 C 0.0447(13) 0.3615(13) 0.6040(11) 0.042(3) Uani 1 1 d .
C31 C -0.0540(14) 0.7772(13) 0.9488(13) 0.046(3) Uani 1 1 d .
H31 H -0.0153 0.8637 1.0084 0.055 Uiso 1 1 calc R
C8 C 0.4333(14) 0.2254(12) 0.9857(12) 0.045(3) Uani 1 1 d .
H8 H 0.4967 0.1759 1.0021 0.054 Uiso 1 1 calc R
C30 C -0.1883(14) 0.7500(14) 0.8707(13) 0.050(4) Uani 1 1 d .
H30 H -0.2377 0.8156 0.8749 0.060 Uiso 1 1 calc R
C28 C -0.1676(13) 0.5246(13) 0.7823(11) 0.045(3) Uani 1 1 d .
H28 H -0.2065 0.4362 0.7283 0.054 Uiso 1 1 calc R
C9 C 0.3094(15) 0.1609(13) 0.8859(12) 0.048(3) Uani 1 1 d .
H9 H 0.2905 0.0696 0.8396 0.058 Uiso 1 1 calc R
C16 C 0.3529(16) 0.7409(14) 0.7211(14) 0.055(4) Uani 1 1 d .
H16 H 0.3235 0.7754 0.7866 0.066 Uiso 1 1 calc R
N4 N 0.3283(13) 0.5623(12) 0.5273(12) 0.057(3) Uani 1 1 d .
C15 C 0.2938(14) 0.6126(13) 0.6252(12) 0.044(3) Uani 1 1 d .
C18 C 0.4955(16) 0.7643(14) 0.6165(15) 0.062(4) Uani 1 1 d .
H18 H 0.5642 0.8131 0.6113 0.074 Uiso 1 1 calc R
C5 C 0.4938(15) 0.8926(14) 1.3250(13) 0.053(4) Uani 1 1 d .
H5 H 0.4619 0.9704 1.3409 0.064 Uiso 1 1 calc R
C10 C 0.2177(14) 0.2321(13) 0.8575(13) 0.047(3) Uani 1 1 d .
H10 H 0.1379 0.1904 0.7894 0.057 Uiso 1 1 calc R
C22 C 0.0128(17) 0.2173(15) 0.3613(13) 0.063(4) Uani 1 1 d .
H22 H 0.0019 0.1669 0.2792 0.076 Uiso 1 1 calc R
C4 C 0.6135(15) 0.8949(15) 1.4084(13) 0.057(4) Uani 1 1 d .
H4 H 0.6639 0.9729 1.4773 0.068 Uiso 1 1 calc R
C2 C 0.5810(15) 0.6647(15) 1.2828(13) 0.057(4) Uani 1 1 d .
H2 H 0.6093 0.5851 1.2666 0.068 Uiso 1 1 calc R
C21 C 0.0917(16) 0.3373(15) 0.4231(13) 0.058(4) Uani 1 1 d .
H21 H 0.1322 0.3723 0.3843 0.069 Uiso 1 1 calc R
C23 C -0.0550(19) 0.1642(16) 0.4167(14) 0.074(5) Uani 1 1 d .
H23 H -0.1097 0.0801 0.3706 0.089 Uiso 1 1 calc R
C17 C 0.4524(18) 0.8117(16) 0.7153(14) 0.065(4) Uani 1 1 d .
H17 H 0.4942 0.8954 0.7795 0.078 Uiso 1 1 calc R
C3 C 0.6561(16) 0.7780(15) 1.3864(14) 0.060(4) Uani 1 1 d .
H3 H 0.7357 0.7755 1.4416 0.072 Uiso 1 1 calc R
C19 C 0.4276(16) 0.6384(16) 0.5265(15) 0.065(4) Uani 1 1 d .
H19 H 0.4536 0.6033 0.4589 0.078 Uiso 1 1 calc R

loop_
_atom_site_aniso_label
_atom_site_aniso_U_11
_atom_site_aniso_U_22
_atom_site_aniso_U_33
_atom_site_aniso_U_23
_atom_site_aniso_U_13
_atom_site_aniso_U_12
Fe1 0.0439(12) 0.0348(10) 0.0428(11) 0.0170(8) 0.0143(9) 0.0114(8)
N1 0.041(6) 0.036(6) 0.045(6) 0.015(5) 0.014(5) 0.004(5)
Cl2 0.061(2) 0.0447(19) 0.069(2) 0.0309(18) 0.026(2) 0.0131(17)
N3 0.045(6) 0.041(6) 0.036(6) 0.023(5) 0.018(5) 0.019(5)
Cl1 0.059(2) 0.075(3) 0.049(2) 0.0148(19) 0.0226(19) 0.012(2)
N7 0.040(6) 0.043(6) 0.051(7) 0.023(5) 0.020(5) 0.011(5)
N5 0.049(7) 0.038(6) 0.038(6) 0.015(5) 0.020(5) 0.009(5)
C14 0.033(7) 0.045(7) 0.027(6) 0.016(5) 0.008(5) 0.009(6)
N2 0.045(6) 0.031(5) 0.037(6) 0.018(5) 0.018(5) 0.013(5)
C6 0.038(7) 0.039(7) 0.031(6) 0.018(5) 0.012(6) 0.011(6)
N6 0.042(6) 0.048(6) 0.033(6) 0.017(5) 0.010(5) 0.014(5)
C12 0.043(7) 0.032(7) 0.035(7) 0.012(5) 0.020(6) 0.012(6)
C29 0.048(8) 0.058(9) 0.032(7) 0.022(6) 0.012(6) 0.017(7)
C11 0.044(8) 0.036(7) 0.029(6) 0.011(5) 0.013(6) 0.005(6)
C1 0.043(8) 0.045(7) 0.035(7) 0.019(6) 0.015(6) 0.010(6)
C27 0.036(7) 0.045(7) 0.042(7) 0.025(6) 0.018(6) 0.013(6)
C20 0.049(8) 0.038(7) 0.041(7) 0.017(6) 0.016(7) 0.011(6)
C7 0.036(7) 0.052(8) 0.048(8) 0.027(7) 0.011(6) 0.013(6)
C13 0.040(7) 0.037(7) 0.032(6) 0.015(5) 0.006(6) 0.004(6)
C24 0.066(10) 0.046(8) 0.043(8) 0.013(7) 0.015(7) -0.003(7)
C25 0.048(8) 0.051(8) 0.033(7) 0.022(6) 0.017(6) 0.021(7)
C31 0.044(8) 0.041(7) 0.051(8) 0.018(6) 0.016(7) 0.013(6)
C8 0.051(9) 0.041(7) 0.051(8) 0.021(6) 0.023(7) 0.023(6)
C30 0.050(9) 0.065(9) 0.056(9) 0.035(8) 0.030(7) 0.032(7)
C28 0.038(8) 0.045(8) 0.037(7) 0.012(6) 0.004(6) 0.006(6)
C9 0.059(9) 0.037(7) 0.043(8) 0.011(6) 0.020(7) 0.015(7)
C16 0.062(10) 0.053(9) 0.055(9) 0.026(7) 0.025(8) 0.013(8)
N4 0.054(8) 0.053(7) 0.063(8) 0.020(6) 0.029(7) 0.008(6)
C15 0.053(9) 0.049(8) 0.038(7) 0.027(6) 0.016(7) 0.017(7)
C18 0.054(9) 0.046(9) 0.081(11) 0.027(8) 0.020(9) 0.012(7)
C5 0.053(9) 0.043(8) 0.053(9) 0.020(7) 0.009(7) 0.011(7)
C10 0.048(8) 0.047(8) 0.050(8) 0.019(7) 0.025(7) 0.012(7)
C22 0.088(12) 0.054(9) 0.034(8) 0.005(7) 0.025(8) 0.006(9)
C4 0.050(9) 0.059(9) 0.038(8) 0.005(7) 0.012(7) -0.003(7)
C2 0.059(10) 0.051(9) 0.050(9) 0.018(7) 0.011(8) 0.018(7)
C21 0.072(11) 0.062(10) 0.040(8) 0.020(7) 0.025(8) 0.011(8)
C23 0.096(14) 0.052(9) 0.041(8) 0.004(7) 0.012(9) -0.012(9)
C17 0.080(12) 0.058(10) 0.054(9) 0.022(8) 0.028(9) 0.001(9)
C3 0.049(9) 0.058(9) 0.062(10) 0.026(8) 0.007(8) 0.010(7)
C19 0.062(11) 0.063(10) 0.069(11) 0.020(9) 0.034(9) 0.005(8)

loop_
_atom_type_symbol
_atom_type_description
_atom_type_scat_dispersion_real
_atom_type_scat_dispersion_imag
_atom_type_scat_source
C C 0.0033 0.0016 'International Tables Vol C Tables 4.2.6.8 and 6.1.1.4'
H H 0.0000 0.0000 'International Tables Vol C Tables 4.2.6.8 and 6.1.1.4'
N N 0.0061 0.0033 'International Tables Vol C Tables 4.2.6.8 and 6.1.1.4'
Cl Cl 0.1484 0.1585 'International Tables Vol C Tables 4.2.6.8 and 6.1.1.4'
Fe Fe 0.3463 0.8444 'International Tables Vol C Tables 4.2.6.8 and 6.1.1.4'

loop_
_geom_angle_atom_site_label_1
_geom_angle_atom_site_label_2
_geom_angle_atom_site_label_3
_geom_angle
N2 Fe1 N7 84.3(4)
N2 Fe1 N1 74.1(4)
N7 Fe1 N1 156.9(4)
N2 Fe1 Cl2 125.2(3)
N7 Fe1 Cl2 96.1(3)
N1 Fe1 Cl2 102.7(3)
N2 Fe1 Cl1 122.5(3)
N7 Fe1 Cl1 97.0(3)
N1 Fe1 Cl1 88.3(3)
Cl2 Fe1 Cl1 111.83(16)
C5 N1 C1 118.5(12)
C5 N1 Fe1 123.7(9)
C1 N1 Fe1 117.6(8)
C6 N3 C7 131.9(11)
C6 N3 C11 106.9(9)
C7 N3 C11 121.2(10)
C31 N7 C27 118.8(11)
C31 N7 Fe1 110.6(9)
C27 N7 Fe1 130.6(8)
C20 N5 C14 109.2(11)
N5 C14 C25 108.8(11)
N5 C14 C13 121.5(10)
C25 C14 C13 129.7(12)
C12 N2 C6 108.7(10)
C12 N2 Fe1 133.0(8)
C6 N2 Fe1 118.4(8)
N2 C6 N3 108.8(10)
N2 C6 C1 118.7(10)
N3 C6 C1 132.4(11)
C21 N6 C25 121.7(12)
C21 N6 C20 132.7(12)
C25 N6 C20 105.6(10)
N2 C12 C11 109.5(11)
N2 C12 C13 124.9(10)
C11 C12 C13 125.4(11)
C28 C29 C30 121.2(13)
C12 C11 N3 106.0(10)
C12 C11 C10 135.6(12)
N3 C11 C10 118.3(11)
N1 C1 C2 122.0(12)
N1 C1 C6 111.2(11)
C2 C1 C6 126.7(12)
N7 C27 C28 120.7(11)
N7 C27 C13 122.7(11)
C28 C27 C13 116.2(11)
N5 C20 N6 109.7(11)
N5 C20 C15 123.5(12)
N6 C20 C15 126.6(12)
C8 C7 N3 119.1(12)
C12 C13 C14 106.3(10)
C12 C13 C27 119.0(10)
C14 C13 C27 106.8(10)
C23 C24 C25 118.0(14)
C14 C25 N6 106.7(11)
C14 C25 C24 134.4(13)
N6 C25 C24 118.7(11)
N7 C31 C30 124.3(13)
C7 C8 C9 121.6(12)
C29 C30 C31 115.5(12)
C29 C28 C27 119.3(12)
C10 C9 C8 120.0(12)
C17 C16 C15 118.1(14)
C15 N4 C19 116.2(13)
N4 C15 C16 122.7(13)
N4 C15 C20 118.9(12)
C16 C15 C20 118.3(12)
C19 C18 C17 114.3(15)
N1 C5 C4 123.1(13)
C9 C10 C11 119.8(13)
C21 C22 C23 121.8(13)
C3 C4 C5 117.7(14)
C3 C2 C1 118.6(14)
C22 C21 N6 118.6(14)
C24 C23 C22 121.0(15)
C16 C17 C18 122.2(15)
C4 C3 C2 119.9(14)
N4 C19 C18 126.4(15)

loop_
_geom_bond_atom_site_label_1
_geom_bond_atom_site_label_2
_geom_bond_distance
Fe1 N2 2.080(9)
Fe1 N7 2.203(11)
Fe1 N1 2.241(11)
Fe1 Cl2 2.297(4)
Fe1 Cl1 2.353(4)
N1 C5 1.331(17)
N1 C1 1.331(16)
N3 C6 1.363(15)
N3 C7 1.390(15)
N3 C11 1.406(16)
N7 C31 1.331(16)
N7 C27 1.338(16)
N5 C20 1.316(16)
N5 C14 1.354(16)
C14 C25 1.386(17)
C14 C13 1.511(17)
N2 C12 1.337(15)
N2 C6 1.348(15)
C6 C1 1.474(17)
N6 C21 1.372(16)
N6 C25 1.400(17)
N6 C20 1.405(16)
C12 C11 1.368(17)
C12 C13 1.500(17)
C29 C28 1.366(18)
C29 C30 1.380(19)
C11 C10 1.417(17)
C1 C2 1.379(19)
C27 C28 1.394(17)
C27 C13 1.515(17)
C20 C15 1.455(19)
C7 C8 1.343(18)
C24 C23 1.35(2)
C24 C25 1.426(19)
C31 C30 1.400(19)
C8 C9 1.413(19)
C9 C10 1.359(18)
C16 C17 1.34(2)
C16 C15 1.407(19)
N4 C15 1.326(17)
N4 C19 1.335(19)
C18 C19 1.38(2)
C18 C17 1.39(2)
C5 C4 1.38(2)
C22 C21 1.33(2)
C22 C23 1.42(2)
C4 C3 1.37(2)
C2 C3 1.37(2)

loop_
_geom_hbond_atom_site_label_D
_geom_hbond_atom_site_label_H
_geom_hbond_atom_site_label_A
_geom_hbond_distance_DH
_geom_hbond_distance_HA
_geom_hbond_distance_DA
_geom_hbond_angle_DHA
_geom_hbond_site_symmetry_A
C8 H8 Cl2 0.93 2.76 3.611(13) 151.8 2_667
C13 H13 Cl1 0.98 2.83 3.801(13) 173.2 2_567
C17 H17 Cl2 0.93 2.80 3.640(17) 151.1 2_677
C21 H21 N4 0.93 2.51 3.02(2) 114.9 .
C30 H30 Cl2 0.93 2.81 3.669(14) 154.3 2_577
